data_2103173
loop_
_publ_author_name
'Marsh, Richard E.'
'Kapon, Moshe'
'Hu, Shengzhi'
'Herbstein, Frank H.'

_publ_section_title
;
 Some 60 new space-group corrections
;
_journal_issue 1
_journal_name_full 'Acta Crystallographica Section B'
_journal_page_first 62
_journal_page_last 77
_journal_paper_doi 10.1107/S0108768101017128
_journal_volume 58
_journal_year 2002
_chemical_formula_sum 'C36 H36 Cl2 Mn N2 O6'
_chemical_name_systematic
;
Bis(5-chloro-o-(salicylideneaminomethyl)phenolato-O,O',N)manganese(IV)
tetrahydrofuran solvate
;
_space_group_IT_number 15
_symmetry_cell_setting monoclinic
_symmetry_space_group_name_Hall '-C 2yc'
_symmetry_space_group_name_H-M 'C 1 2/c 1'
_cell_angle_alpha 90.02
_cell_angle_beta 114.36
_cell_angle_gamma 89.99
_cell_formula_units_Z 4
_cell_length_a 23.000
_cell_length_b 8.568
_cell_length_c 18.991
_cell_volume 3409.259
_cod_data_source_file bm0047.cif
_cod_data_source_block CSD_CIF_Table_12S
_cod_original_sg_symbol_H-M C2/c
_cod_original_formula_sum ' C28H20Cl2MnN2O4.2(C4H8O1 '
_cod_database_code 2103173

loop_
_symmetry_equiv_pos_as_xyz
'x, y, z'
'-x, y, -z+1/2'
'x+1/2, y+1/2, z'
'-x+1/2, y+1/2, -z+1/2'
'-x, -y, -z'
'x, -y, z-1/2'
'-x+1/2, -y+1/2, -z'
'x+1/2, -y+1/2, z-1/2'

loop_
_atom_site_label
_atom_site_fract_x
_atom_site_fract_y
_atom_site_fract_z
Mn .0 .05283 .25
Cl1 -.21734 .66818 .19968
O1 -.0096 .2086 .3150
O2 .0063 -.1024 .1822
O5 -.2789 .0758 .0562
N1 -.0946 .0418 .1916
C1 -.0568 .3153 .2884
C2 -.0440 .4750 .2998
C3 -.0934 .5819 .2728
C4 -.1552 .5315 .2349
C5 -.1697 .3744 .2228
C6 -.1204 .2665 .2496
C7 -.1321 .0950 .2344
C8 -.1241 -.0033 .1212
C9 -.0936 -.0630 .0744
C10 -.1302 -.0840 -.0054
C11 -.1032 -.1465 -.0514
C12 -.0400 -.1911 -.0190
C13 -.0030 -.1751 .0588
C14 -.0294 -.1102 .1072
C29 -.3257 .0864 .0782
C30 -.3858 .1004 .0082
C31 -.3704 .0388 -.0518
C32 -.3028 .0399 -.0196

loop_
_atom_type_symbol
C
Mn
Cl
O
N
